data_4104174
loop_
_publ_author_name
'Kevin M. Kuhn'
'Jean-Baptiste Bourg'
'Cheol K. Chung'
'Scott C. Virgil'
'Robert H. Grubbs'

_publ_contact_author_address
;California Institute of Technology
1200 E. California Blvd.
Pasadena, CA 91125 (USA)
;
_publ_contact_author_email rhg@caltech.edu
_publ_contact_author_fax 1(626)5649297
_publ_contact_author_name 'Robert H. Grubbs'
_publ_contact_author_phone 1(626)3956003
_publ_section_title
;
 Effects of NHC-Backbone Substitution on Efficiency in Ruthenium-Based
 Olefin Metathesis
;
_journal_name_full 'Journal of the American Chemical Society'
_journal_page_first 5313
_journal_page_last 5320
_journal_paper_doi 10.1021/ja900067c
_journal_volume 131
_journal_year 2009
_chemical_formula_moiety 'C31 H38 Cl2 N2 O Ru'
_chemical_formula_sum 'C31 H38 Cl2 N2 O Ru'
_chemical_formula_weight 626.60
_chemical_name_systematic
;

 ?

;
_space_group_IT_number 2
_symmetry_cell_setting triclinic
_symmetry_space_group_name_Hall '-P 1'
_symmetry_space_group_name_H-M 'P -1'
_atom_sites_solution_hydrogens geom
_atom_sites_solution_primary direct
_atom_sites_solution_secondary difmap
_audit_creation_method SHELXL-97
_cell_angle_alpha 85.3300(10)
_cell_angle_beta 77.2650(10)
_cell_angle_gamma 72.2060(10)
_cell_formula_units_Z 2
_cell_length_a 9.1757(3)
_cell_length_b 10.6130(4)
_cell_length_c 16.2638(6)
_cell_measurement_reflns_used 17086
_cell_measurement_temperature 100(2)
_cell_measurement_theta_max 41.27
_cell_measurement_theta_min 2.37
_cell_volume 1470.76(9)
_computing_cell_refinement 'Bruker SAINT v6.45A'
_computing_data_collection 'Bruker SMART v5.630'
_computing_data_reduction 'Bruker SAINT v6.45A'
_computing_molecular_graphics 'Bruker XP v5.1'
_computing_publication_material 'Bruker XCIF v6.12'
_computing_structure_refinement 'Bruker XL v6.12'
_computing_structure_solution 'Bruker XS v6.12'
_diffrn_ambient_temperature 100(2)
_diffrn_measured_fraction_theta_full 0.794
_diffrn_measured_fraction_theta_max 0.794
_diffrn_measurement_device_type 'Bruker SMART 1000'
_diffrn_measurement_method '\w scans at 8 \f settings'
_diffrn_radiation_monochromator graphite
_diffrn_radiation_source 'fine-focus sealed tube'
_diffrn_radiation_type MoK\a
_diffrn_radiation_wavelength 0.71073
_diffrn_reflns_av_R_equivalents 0.0938
_diffrn_reflns_av_sigmaI/netI 0.0846
_diffrn_reflns_limit_h_max 15
_diffrn_reflns_limit_h_min -17
_diffrn_reflns_limit_k_max 18
_diffrn_reflns_limit_k_min -18
_diffrn_reflns_limit_l_max 27
_diffrn_reflns_limit_l_min -28
_diffrn_reflns_number 45559
_diffrn_reflns_theta_full 41.86
_diffrn_reflns_theta_max 41.86
_diffrn_reflns_theta_min 2.02
_exptl_absorpt_coefficient_mu 0.741
_exptl_absorpt_correction_T_max 0.9229
_exptl_absorpt_correction_T_min 0.7975
_exptl_absorpt_correction_type none
_exptl_crystal_colour 'Dichroic - light green / dark blue'
_exptl_crystal_density_diffrn 1.415
_exptl_crystal_density_meas 0
_exptl_crystal_density_method 'not measured'
_exptl_crystal_description Blade
_exptl_crystal_F_000 648
_exptl_crystal_size_max 0.32
_exptl_crystal_size_mid 0.20
_exptl_crystal_size_min 0.11
_refine_diff_density_max 2.317
_refine_diff_density_min -1.637
_refine_diff_density_rms 0.128
_refine_ls_extinction_method none
_refine_ls_goodness_of_fit_ref 1.187
_refine_ls_hydrogen_treatment Riding
_refine_ls_matrix_type 'Full matrix'
_refine_ls_number_parameters 342
_refine_ls_number_reflns 16192
_refine_ls_number_restraints 0
_refine_ls_restrained_S_all 1.187
_refine_ls_R_factor_all 0.0677
_refine_ls_R_factor_gt 0.0444
_refine_ls_shift/su_max 0.002
_refine_ls_shift/su_mean 0.000
_refine_ls_structure_factor_coef Fsqd
_refine_ls_weighting_details w=1/s^2^(Fo^2^)
_refine_ls_weighting_scheme sigma
_refine_ls_wR_factor_gt 0.0893
_refine_ls_wR_factor_ref 0.0937
_reflns_number_gt 11711
_reflns_number_total 16192
_reflns_threshold_expression >2sigma(I)
_cod_data_source_file ja900067c_si_002_2.cif
_cod_data_source_block ckc02
_cod_depositor_comments
;
The following automatic conversions were performed:

'_atom_sites_solution_primary' value 'Direct methods' was changed to
'direct'.

'_atom_sites_solution_secondary' value 'Difference Fourier map' was
changed to 'difmap'.

'_atom_sites_solution_hydrogens' value 'Geometric positions' was
changed to 'geom'.

Automatic conversion script
Id: cif_fix_values 6452 2018-10-05 10:23:21Z andrius 
;
_cod_original_sg_symbol_H-M P-1
_cod_database_code 4104174

loop_
_symmetry_equiv_pos_as_xyz
'x, y, z'
'-x, -y, -z'

loop_
_atom_site_label
_atom_site_type_symbol
_atom_site_fract_x
_atom_site_fract_y
_atom_site_fract_z
_atom_site_U_iso_or_equiv
_atom_site_adp_type
_atom_site_occupancy
_atom_site_symmetry_multiplicity
_atom_site_calc_flag
_atom_site_refinement_flags
Ru1 Ru 0.721709(15) 0.813032(14) 0.708710(9) 0.01269(3) Uani 1 1 d .
Cl1 Cl 0.78533(5) 0.94386(5) 0.79755(3) 0.02051(8) Uani 1 1 d .
Cl2 Cl 0.57543(5) 0.71106(5) 0.64899(3) 0.01774(8) Uani 1 1 d .
O1 O 0.61694(15) 0.99428(13) 0.63370(8) 0.0197(2) Uani 1 1 d .
N1 N 0.71098(16) 0.62639(15) 0.84842(9) 0.0167(3) Uani 1 1 d .
N2 N 0.90858(16) 0.53153(15) 0.74937(10) 0.0170(3) Uani 1 1 d .
C1 C 0.79616(18) 0.64806(18) 0.77133(10) 0.0146(3) Uani 1 1 d .
C2 C 0.7361(2) 0.48019(19) 0.86707(12) 0.0218(3) Uani 1 1 d .
C3 C 0.9058(2) 0.4234(2) 0.81434(13) 0.0233(4) Uani 1 1 d .
C4 C 0.7200(3) 0.4483(2) 0.96108(13) 0.0290(4) Uani 1 1 d .
H4A H 0.7950 0.4782 0.9829 0.044 Uiso 1 1 calc R
H4B H 0.7412 0.3525 0.9702 0.044 Uiso 1 1 calc R
H4C H 0.6135 0.4935 0.9907 0.044 Uiso 1 1 calc R
C5 C 0.6155(2) 0.4369(2) 0.83333(14) 0.0274(4) Uani 1 1 d .
H5A H 0.5100 0.4831 0.8637 0.041 Uiso 1 1 calc R
H5B H 0.6347 0.3412 0.8417 0.041 Uiso 1 1 calc R
H5C H 0.6248 0.4589 0.7731 0.041 Uiso 1 1 calc R
C6 C 1.0317(2) 0.4117(3) 0.86422(15) 0.0318(5) Uani 1 1 d .
H6A H 1.1346 0.3876 0.8262 0.048 Uiso 1 1 calc R
H6B H 1.0279 0.3433 0.9082 0.048 Uiso 1 1 calc R
H6C H 1.0135 0.4967 0.8903 0.048 Uiso 1 1 calc R
C7 C 0.9337(3) 0.2896(2) 0.77527(15) 0.0307(5) Uani 1 1 d .
H7A H 0.8604 0.2988 0.7379 0.046 Uiso 1 1 calc R
H7B H 0.9174 0.2248 0.8201 0.046 Uiso 1 1 calc R
H7C H 1.0413 0.2595 0.7427 0.046 Uiso 1 1 calc R
C8 C 0.56902(19) 0.72217(18) 0.88899(11) 0.0171(3) Uani 1 1 d .
C9 C 0.5673(2) 0.7835(2) 0.96319(12) 0.0225(4) Uani 1 1 d .
C10 C 0.4247(3) 0.8692(2) 1.00392(13) 0.0289(4) Uani 1 1 d .
H10 H 0.4204 0.9099 1.0547 0.035 Uiso 1 1 calc R
C11 C 0.2898(2) 0.8961(2) 0.97209(14) 0.0291(4) Uani 1 1 d .
H11 H 0.1949 0.9549 1.0008 0.035 Uiso 1 1 calc R
C12 C 0.2934(2) 0.8370(2) 0.89813(14) 0.0270(4) Uani 1 1 d .
H12 H 0.2018 0.8563 0.8755 0.032 Uiso 1 1 calc R
C13 C 0.4331(2) 0.7490(2) 0.85753(12) 0.0208(3) Uani 1 1 d .
H13 H 0.4355 0.7068 0.8077 0.025 Uiso 1 1 calc R
C14 C 0.7122(3) 0.7606(2) 0.99822(15) 0.0323(5) Uani 1 1 d .
H14A H 0.6955 0.8305 1.0382 0.048 Uiso 1 1 calc R
H14B H 0.8007 0.7621 0.9521 0.048 Uiso 1 1 calc R
H14C H 0.7348 0.6744 1.0272 0.048 Uiso 1 1 calc R
C15 C 1.04182(18) 0.51680(17) 0.68069(11) 0.0150(3) Uani 1 1 d .
C16 C 1.16291(19) 0.56981(18) 0.68413(11) 0.0167(3) Uani 1 1 d .
C17 C 1.28900(19) 0.5493(2) 0.61548(12) 0.0212(4) Uani 1 1 d .
H17 H 1.3718 0.5851 0.6160 0.025 Uiso 1 1 calc R
C18 C 1.2956(2) 0.4773(2) 0.54643(13) 0.0258(4) Uani 1 1 d .
H18 H 1.3829 0.4638 0.5005 0.031 Uiso 1 1 calc R
C19 C 1.1750(2) 0.4251(2) 0.54426(13) 0.0248(4) Uani 1 1 d .
H19 H 1.1796 0.3757 0.4971 0.030 Uiso 1 1 calc R
C20 C 1.0474(2) 0.44543(19) 0.61157(12) 0.0194(3) Uani 1 1 d .
H20 H 0.9642 0.4105 0.6103 0.023 Uiso 1 1 calc R
C21 C 1.1574(2) 0.6529(2) 0.75547(14) 0.0299(5) Uani 1 1 d .
H21A H 1.1997 0.5956 0.8003 0.045 Uiso 1 1 calc R
H21B H 1.0488 0.7041 0.7776 0.045 Uiso 1 1 calc R
H21C H 1.2201 0.7135 0.7352 0.045 Uiso 1 1 calc R
C22 C 0.87944(19) 0.79945(17) 0.61508(11) 0.0162(3) Uani 1 1 d .
H22 H 0.9787 0.7358 0.6133 0.019 Uiso 1 1 calc R
C23 C 0.8491(2) 0.88798(18) 0.54400(11) 0.0165(3) Uani 1 1 d .
C24 C 0.9541(2) 0.8743(2) 0.46540(12) 0.0218(3) Uani 1 1 d .
H24 H 1.0511 0.8061 0.4580 0.026 Uiso 1 1 calc R
C25 C 0.9170(3) 0.9595(2) 0.39875(12) 0.0268(4) Uani 1 1 d .
H25 H 0.9878 0.9500 0.3458 0.032 Uiso 1 1 calc R
C26 C 0.7752(3) 1.0590(2) 0.41034(13) 0.0281(4) Uani 1 1 d .
H26 H 0.7496 1.1166 0.3644 0.034 Uiso 1 1 calc R
C27 C 0.6693(2) 1.0766(2) 0.48748(13) 0.0248(4) Uani 1 1 d .
H27 H 0.5731 1.1455 0.4945 0.030 Uiso 1 1 calc R
C28 C 0.7079(2) 0.99086(19) 0.55377(12) 0.0188(3) Uani 1 1 d .
C29 C 0.4874(2) 1.1139(2) 0.66161(14) 0.0281(4) Uani 1 1 d .
H29 H 0.4211 1.1412 0.6182 0.034 Uiso 1 1 calc R
C30 C 0.5537(3) 1.2254(2) 0.67304(18) 0.0415(6) Uani 1 1 d .
H30A H 0.6278 1.1952 0.7108 0.062 Uiso 1 1 calc R
H30B H 0.4683 1.3021 0.6975 0.062 Uiso 1 1 calc R
H30C H 0.6078 1.2505 0.6182 0.062 Uiso 1 1 calc R
C31 C 0.3925(3) 1.0739(3) 0.74244(15) 0.0353(5) Uani 1 1 d .
H31A H 0.3598 0.9980 0.7318 0.053 Uiso 1 1 calc R
H31B H 0.2998 1.1482 0.7623 0.053 Uiso 1 1 calc R
H31C H 0.4566 1.0495 0.7855 0.053 Uiso 1 1 calc R

loop_
_atom_site_aniso_label
_atom_site_aniso_U_11
_atom_site_aniso_U_22
_atom_site_aniso_U_33
_atom_site_aniso_U_23
_atom_site_aniso_U_13
_atom_site_aniso_U_12
Ru1 0.01108(5) 0.01367(6) 0.01340(6) -0.00137(4) -0.00272(4) -0.00334(4)
Cl1 0.02344(19) 0.0201(2) 0.02024(19) -0.00500(16) -0.00574(15) -0.00757(16)
Cl2 0.01630(16) 0.0243(2) 0.01576(17) -0.00206(15) -0.00396(13) -0.00963(15)
O1 0.0190(6) 0.0165(6) 0.0208(6) 0.0011(5) -0.0051(5) -0.0011(5)
N1 0.0124(6) 0.0181(7) 0.0161(6) 0.0015(5) -0.0001(5) -0.0018(5)
N2 0.0129(6) 0.0165(7) 0.0182(7) 0.0020(5) 0.0002(5) -0.0023(5)
C1 0.0120(6) 0.0189(8) 0.0130(6) -0.0015(6) -0.0014(5) -0.0050(6)
C2 0.0191(7) 0.0193(8) 0.0222(8) 0.0029(7) 0.0016(6) -0.0037(7)
C3 0.0167(7) 0.0216(9) 0.0269(9) 0.0023(7) 0.0005(6) -0.0029(7)
C4 0.0297(10) 0.0282(10) 0.0229(9) 0.0062(8) 0.0016(7) -0.0061(8)
C5 0.0244(9) 0.0258(10) 0.0308(10) -0.0054(8) 0.0042(7) -0.0112(8)
C6 0.0213(9) 0.0399(13) 0.0322(11) 0.0073(10) -0.0080(8) -0.0065(9)
C7 0.0284(10) 0.0200(9) 0.0389(12) -0.0015(8) 0.0018(9) -0.0061(8)
C8 0.0149(7) 0.0190(8) 0.0142(7) 0.0001(6) 0.0006(5) -0.0029(6)
C9 0.0255(8) 0.0229(9) 0.0190(8) -0.0011(7) -0.0022(7) -0.0084(7)
C10 0.0368(11) 0.0253(10) 0.0207(9) -0.0058(8) 0.0054(8) -0.0100(9)
C11 0.0243(9) 0.0227(10) 0.0303(10) -0.0040(8) 0.0082(8) -0.0014(8)
C12 0.0162(7) 0.0288(10) 0.0286(10) 0.0006(8) 0.0018(7) -0.0008(7)
C13 0.0159(7) 0.0263(9) 0.0171(8) -0.0013(7) 0.0000(6) -0.0039(7)
C14 0.0378(11) 0.0357(12) 0.0295(11) -0.0009(9) -0.0166(9) -0.0129(10)
C15 0.0103(6) 0.0162(7) 0.0162(7) -0.0006(6) -0.0008(5) -0.0019(6)
C16 0.0136(6) 0.0181(8) 0.0183(7) -0.0034(6) -0.0031(5) -0.0036(6)
C17 0.0124(6) 0.0270(9) 0.0252(9) -0.0063(7) -0.0014(6) -0.0074(7)
C18 0.0182(8) 0.0344(11) 0.0241(9) -0.0095(8) 0.0060(7) -0.0116(8)
C19 0.0221(8) 0.0322(11) 0.0221(9) -0.0096(8) 0.0014(7) -0.0125(8)
C20 0.0163(7) 0.0226(9) 0.0208(8) -0.0033(7) -0.0024(6) -0.0081(7)
C21 0.0253(9) 0.0364(12) 0.0313(11) -0.0105(9) -0.0027(8) -0.0137(9)
C22 0.0168(7) 0.0160(7) 0.0170(7) 0.0009(6) -0.0049(6) -0.0061(6)
C23 0.0191(7) 0.0174(8) 0.0163(7) 0.0028(6) -0.0051(6) -0.0097(6)
C24 0.0260(8) 0.0243(9) 0.0185(8) 0.0012(7) -0.0027(6) -0.0140(7)
C25 0.0382(11) 0.0324(11) 0.0167(8) 0.0047(8) -0.0058(7) -0.0219(9)
C26 0.0418(11) 0.0286(10) 0.0233(9) 0.0100(8) -0.0163(8) -0.0200(9)
C27 0.0295(9) 0.0219(9) 0.0273(10) 0.0082(7) -0.0142(8) -0.0103(8)
C28 0.0215(8) 0.0182(8) 0.0196(8) 0.0026(6) -0.0083(6) -0.0082(7)
C29 0.0248(9) 0.0215(9) 0.0325(11) -0.0017(8) -0.0099(8) 0.0043(8)
C30 0.0593(16) 0.0185(10) 0.0458(14) -0.0050(10) -0.0175(12) -0.0044(11)
C31 0.0227(9) 0.0391(13) 0.0324(11) -0.0052(10) -0.0050(8) 0.0085(9)

loop_
_atom_type_symbol
_atom_type_description
_atom_type_scat_dispersion_real
_atom_type_scat_dispersion_imag
_atom_type_scat_source
C C 0.0033 0.0016 'International Tables Vol C Tables 4.2.6.8 and 6.1.1.4'
H H 0.0000 0.0000 'International Tables Vol C Tables 4.2.6.8 and 6.1.1.4'
N N 0.0061 0.0033 'International Tables Vol C Tables 4.2.6.8 and 6.1.1.4'
O O 0.0106 0.0060 'International Tables Vol C Tables 4.2.6.8 and 6.1.1.4'
Cl Cl 0.1484 0.1585 'International Tables Vol C Tables 4.2.6.8 and 6.1.1.4'
Ru Ru -1.2594 0.8363 'International Tables Vol C Tables 4.2.6.8 and 6.1.1.4'

loop_
_geom_angle_atom_site_label_1
_geom_angle_atom_site_label_2
_geom_angle_atom_site_label_3
_geom_angle
_geom_angle_publ_flag
C22 Ru1 C1 103.04(7) yes
C22 Ru1 O1 79.01(7) yes
C1 Ru1 O1 174.03(6) yes
C22 Ru1 Cl1 101.89(5) yes
C1 Ru1 Cl1 94.04(5) yes
O1 Ru1 Cl1 90.99(4) yes
C22 Ru1 Cl2 95.85(5) yes
C1 Ru1 Cl2 88.98(5) yes
O1 Ru1 Cl2 85.21(4) yes
Cl1 Ru1 Cl2 160.813(16) yes
C28 O1 C29 119.65(15) ?
C28 O1 Ru1 110.00(11) ?
C29 O1 Ru1 129.75(12) ?
C1 N1 C8 123.11(15) ?
C1 N1 C2 111.54(14) ?
C8 N1 C2 120.22(14) ?
C1 N2 C15 124.44(15) ?
C1 N2 C3 114.11(14) ?
C15 N2 C3 119.97(14) ?
N2 C1 N1 106.23(15) ?
N2 C1 Ru1 133.02(12) ?
N1 C1 Ru1 119.76(12) ?
N1 C2 C4 112.12(16) ?
N1 C2 C5 108.57(16) ?
C4 C2 C5 109.54(16) ?
N1 C2 C3 99.90(14) ?
C4 C2 C3 114.01(17) ?
C5 C2 C3 112.30(16) ?
N2 C3 C6 109.06(16) ?
N2 C3 C7 112.41(17) ?
C6 C3 C7 108.98(18) ?
N2 C3 C2 99.85(15) ?
C6 C3 C2 113.13(17) ?
C7 C3 C2 113.16(16) ?
C13 C8 C9 120.25(16) ?
C13 C8 N1 120.29(15) ?
C9 C8 N1 119.39(16) ?
C10 C9 C8 117.76(19) ?
C10 C9 C14 120.06(19) ?
C8 C9 C14 122.17(18) ?
C11 C10 C9 121.73(19) ?
C10 C11 C12 120.07(18) ?
C11 C12 C13 119.2(2) ?
C8 C13 C12 120.95(18) ?
C20 C15 C16 121.21(15) ?
C20 C15 N2 117.33(15) ?
C16 C15 N2 121.44(15) ?
C17 C16 C15 117.81(15) ?
C17 C16 C21 119.32(16) ?
C15 C16 C21 122.77(15) ?
C18 C17 C16 121.20(16) ?
C19 C18 C17 120.20(16) ?
C18 C19 C20 119.61(17) ?
C15 C20 C19 119.96(16) ?
C23 C22 Ru1 118.53(13) ?
C28 C23 C24 118.66(17) ?
C28 C23 C22 118.41(16) ?
C24 C23 C22 122.92(17) ?
C25 C24 C23 120.48(19) ?
C24 C25 C26 119.27(19) ?
C25 C26 C27 121.83(19) ?
C28 C27 C26 118.38(19) ?
O1 C28 C27 125.80(17) ?
O1 C28 C23 112.83(16) ?
C27 C28 C23 121.36(17) ?
O1 C29 C31 105.52(17) ?
O1 C29 C30 109.35(18) ?
C31 C29 C30 113.5(2) ?

loop_
_geom_bond_atom_site_label_1
_geom_bond_atom_site_label_2
_geom_bond_distance
_geom_bond_publ_flag
Ru1 C22 1.8360(17) yes
Ru1 C1 1.9633(18) yes
Ru1 O1 2.2621(14) yes
Ru1 Cl1 2.3559(4) yes
Ru1 Cl2 2.3559(4) yes
O1 C28 1.378(2) ?
O1 C29 1.472(2) ?
N1 C1 1.366(2) ?
N1 C8 1.444(2) ?
N1 C2 1.513(2) ?
N2 C1 1.360(2) ?
N2 C15 1.441(2) ?
N2 C3 1.497(3) ?
C2 C4 1.524(3) ?
C2 C5 1.535(3) ?
C2 C3 1.564(2) ?
C3 C6 1.522(3) ?
C3 C7 1.529(3) ?
C8 C13 1.393(3) ?
C8 C9 1.412(3) ?
C9 C10 1.402(3) ?
C9 C14 1.506(3) ?
C10 C11 1.387(3) ?
C11 C12 1.391(3) ?
C12 C13 1.395(3) ?
C15 C20 1.389(2) ?
C15 C16 1.403(2) ?
C16 C17 1.396(2) ?
C16 C21 1.497(3) ?
C17 C18 1.389(3) ?
C18 C19 1.389(3) ?
C19 C20 1.391(2) ?
C22 C23 1.450(3) ?
C23 C28 1.403(3) ?
C23 C24 1.409(2) ?
C24 C25 1.387(3) ?
C25 C26 1.388(3) ?
C26 C27 1.394(3) ?
C27 C28 1.388(3) ?
C29 C31 1.516(3) ?
C29 C30 1.527(3) ?
